data_2230651
loop_
_publ_author_name
'Sun, Xue-Tong'
'Wang, Xiu-Guang'
'Zhao, Xiao-Jun'

_publ_section_title
;
 Bis(2-amino-6-methyl-1,3-benzothiazole-\k<i>N</i>^3^)bis(4-nitrobenzoato-\k<i>O</i>^1^)zinc
;
_journal_coeditor_code GO2014
_journal_issue 7
_journal_name_full 'Acta Crystallographica Section E'
_journal_page_first m933
_journal_paper_doi 10.1107/S1600536811022331
_journal_volume 67
_journal_year 2011
_chemical_formula_iupac '[Zn (C7 H4 N O4)2 (C8 H8 N2 S)2]'
_chemical_formula_sum 'C30 H24 N6 O8 S2 Zn'
_chemical_formula_weight 726.04
_chemical_name_systematic
;
Bis(2-amino-6-methyl-1,3-benzothiazole-\k<i>N</i>^3^)bis(4-nitrobenzoato-
\k<i>O</i>^1^)zinc
;
_space_group_IT_number 14
_symmetry_cell_setting monoclinic
_symmetry_space_group_name_Hall '-P 2ybc'
_symmetry_space_group_name_H-M 'P 1 21/c 1'
_atom_sites_solution_hydrogens geom
_atom_sites_solution_primary direct
_atom_sites_solution_secondary difmap
_audit_creation_method SHELXL-97
_cell_angle_alpha 90.00
_cell_angle_beta 96.0990(10)
_cell_angle_gamma 90.00
_cell_formula_units_Z 4
_cell_length_a 13.2240(8)
_cell_length_b 10.7369(7)
_cell_length_c 21.8863(13)
_cell_measurement_reflns_used 7342
_cell_measurement_temperature 296(2)
_cell_measurement_theta_max 27.66
_cell_measurement_theta_min 2.66
_cell_volume 3089.9(3)
_computing_cell_refinement 'SAINT (Bruker, 2001)'
_computing_data_collection 'APEX2 (Bruker, 2003)'
_computing_data_reduction 'SAINT (Bruker, 2001)'
_computing_molecular_graphics
;
SHELXTL (Sheldrick, 2008) and DIAMOND (Brandenburg & Berndt,
1999)
;
_computing_publication_material 'SHELXL97 (Sheldrick, 2008)'
_computing_structure_refinement 'SHELXL97 (Sheldrick, 2008)'
_computing_structure_solution 'SHELXS97 (Sheldrick, 2008)'
_diffrn_ambient_temperature 296(2)
_diffrn_measured_fraction_theta_full 0.995
_diffrn_measured_fraction_theta_max 0.995
_diffrn_measurement_device_type 'Bruker APEXII CCD'
_diffrn_measurement_method '\f and \w'
_diffrn_radiation_monochromator graphite
_diffrn_radiation_source 'fine-focus sealed tube'
_diffrn_radiation_type MoK\a
_diffrn_radiation_wavelength 0.71073
_diffrn_reflns_av_R_equivalents 0.0281
_diffrn_reflns_av_sigmaI/netI 0.0282
_diffrn_reflns_limit_h_max 11
_diffrn_reflns_limit_h_min -15
_diffrn_reflns_limit_k_max 12
_diffrn_reflns_limit_k_min -10
_diffrn_reflns_limit_l_max 26
_diffrn_reflns_limit_l_min -22
_diffrn_reflns_number 15119
_diffrn_reflns_theta_full 25.01
_diffrn_reflns_theta_max 25.01
_diffrn_reflns_theta_min 1.55
_diffrn_standards_number 0
_exptl_absorpt_coefficient_mu 0.992
_exptl_absorpt_correction_T_max 0.9709
_exptl_absorpt_correction_T_min 0.9521
_exptl_absorpt_correction_type multi-scan
_exptl_absorpt_process_details '(SADABS; Sheldrick, 1996)'
_exptl_crystal_colour yellow
_exptl_crystal_density_diffrn 1.561
_exptl_crystal_density_method 'not measured'
_exptl_crystal_description block
_exptl_crystal_F_000 1488
_exptl_crystal_size_max 0.05
_exptl_crystal_size_mid 0.04
_exptl_crystal_size_min 0.03
_refine_diff_density_max 1.237
_refine_diff_density_min -0.419
_refine_ls_extinction_method none
_refine_ls_goodness_of_fit_ref 1.047
_refine_ls_hydrogen_treatment constr
_refine_ls_matrix_type full
_refine_ls_number_parameters 426
_refine_ls_number_reflns 5418
_refine_ls_number_restraints 0
_refine_ls_restrained_S_all 1.047
_refine_ls_R_factor_all 0.0423
_refine_ls_R_factor_gt 0.0356
_refine_ls_shift/su_max 0.001
_refine_ls_shift/su_mean 0.000
_refine_ls_structure_factor_coef Fsqd
_refine_ls_weighting_details 'calc w=1/[\s^2^(Fo^2^)+(0.0476P)^2^+4.1100P] where P=(Fo^2^+2Fc^2^)/3'
_refine_ls_weighting_scheme calc
_refine_ls_wR_factor_gt 0.0952
_refine_ls_wR_factor_ref 0.1008
_reflns_number_gt 4724
_reflns_number_total 5418
_reflns_threshold_expression I>2\s(I)
_cod_data_source_file go2014.cif
_cod_data_source_block I
_cod_original_sg_symbol_H-M 'P 21/c'
_cod_database_code 2230651
_cod_database_fobs_code 2230651

loop_
_symmetry_equiv_pos_as_xyz
'x, y, z'
'-x, y+1/2, -z+1/2'
'-x, -y, -z'
'x, -y-1/2, z-1/2'

loop_
_atom_site_type_symbol
_atom_site_label
_atom_site_fract_x
_atom_site_fract_y
_atom_site_fract_z
_atom_site_U_iso_or_equiv
_atom_site_adp_type
_atom_site_calc_flag
_atom_site_refinement_flags
_atom_site_occupancy
_atom_site_symmetry_multiplicity
_atom_site_disorder_assembly
_atom_site_disorder_group
Zn Zn1 0.26944(2) 0.00802(3) 0.480986(13) 0.02098(11) Uani d . 1 1 . .
S S1 0.47182(6) 0.30130(7) 0.40799(3) 0.03297(19) Uani d . 1 1 . .
S S2 -0.01802(5) 0.24653(7) 0.48211(3) 0.02783(17) Uani d . 1 1 . .
O O1 0.34638(13) -0.01142(17) 0.56266(8) 0.0247(4) Uani d . 1 1 . .
O O2 0.19228(14) -0.0698(2) 0.58293(9) 0.0302(5) Uani d . 1 1 . .
O O3 0.5423(2) -0.2293(3) 0.84770(12) 0.0759(10) Uani d . 1 1 . .
O O4 0.40207(17) -0.3229(2) 0.85604(10) 0.0459(6) Uani d . 1 1 . .
O O5 0.30961(15) -0.27205(19) 0.47934(9) 0.0323(5) Uani d . 1 1 . .
O O6 0.20619(13) -0.12869(17) 0.43234(8) 0.0244(4) Uani d . 1 1 . .
O O7 -0.0259(2) -0.5840(3) 0.24530(15) 0.0772(10) Uani d . 1 1 . .
O O8 0.0226(2) -0.7233(3) 0.31379(15) 0.0694(8) Uani d . 1 1 . .
N N1 0.36676(16) 0.1045(2) 0.43113(10) 0.0233(5) Uani d . 1 1 . .
N N2 0.49494(17) 0.1583(2) 0.50904(10) 0.0294(5) Uani d . 1 1 . .
H H2A 0.4785 0.0988 0.5323 0.035 Uiso calc R 1 1 . .
H H2B 0.5445 0.2072 0.5214 0.035 Uiso calc R 1 1 . .
N N3 0.15791(16) 0.1385(2) 0.48208(10) 0.0226(5) Uani d . 1 1 . .
N N4 0.02296(17) 0.0328(2) 0.42585(11) 0.0272(5) Uani d . 1 1 . .
H H4A 0.0622 -0.0258 0.4156 0.033 Uiso calc R 1 1 . .
H H4B -0.0410 0.0308 0.4135 0.033 Uiso calc R 1 1 . .
N N5 0.4538(2) -0.2505(3) 0.83008(12) 0.0405(7) Uani d . 1 1 . .
N N6 0.0226(2) -0.6164(3) 0.29378(15) 0.0495(8) Uani d . 1 1 . .
C C1 0.3274(2) 0.1474(3) 0.37255(12) 0.0244(6) Uani d . 1 1 . .
C C2 0.3728(2) 0.2560(3) 0.35280(13) 0.0284(6) Uani d . 1 1 . .
C C3 0.3393(2) 0.3119(3) 0.29694(14) 0.0358(7) Uani d . 1 1 . .
H H3 0.3691 0.3853 0.2852 0.043 Uiso calc R 1 1 . .
C C4 0.2610(2) 0.2571(3) 0.25899(15) 0.0381(7) Uani d . 1 1 . .
C C5 0.2186(2) 0.1459(3) 0.27823(14) 0.0345(7) Uani d . 1 1 . .
H H5 0.1673 0.1078 0.2525 0.041 Uiso calc R 1 1 . .
C C6 0.2504(2) 0.0908(3) 0.33415(13) 0.0282(6) Uani d . 1 1 . .
H H6 0.2208 0.0172 0.3458 0.034 Uiso calc R 1 1 . .
C C7 0.44390(19) 0.1748(3) 0.45406(12) 0.0257(6) Uani d . 1 1 . .
C C8 0.2202(3) 0.3160(4) 0.19792(16) 0.0505(9) Uani d . 1 1 . .
H H8A 0.2012 0.4008 0.2046 0.076 Uiso calc R 1 1 . .
H H8B 0.1617 0.2703 0.1804 0.076 Uiso calc R 1 1 . .
H H8C 0.2718 0.3139 0.1703 0.076 Uiso calc R 1 1 . .
C C9 0.1747(2) 0.2472(3) 0.51684(12) 0.0243(6) Uani d . 1 1 . .
C C10 0.0875(2) 0.3181(3) 0.52264(13) 0.0266(6) Uani d . 1 1 . .
C C11 0.0913(2) 0.4282(3) 0.55639(13) 0.0308(6) Uani d . 1 1 . .
H H11 0.0323 0.4733 0.5602 0.037 Uiso calc R 1 1 . .
C C12 0.1845(2) 0.4698(3) 0.58424(14) 0.0339(7) Uani d . 1 1 . .
C C13 0.2717(2) 0.3993(3) 0.57735(14) 0.0359(7) Uani d . 1 1 . .
H H13 0.3343 0.4279 0.5953 0.043 Uiso calc R 1 1 . .
C C14 0.2679(2) 0.2894(3) 0.54497(13) 0.0312(7) Uani d . 1 1 . .
H H14 0.3269 0.2437 0.5419 0.037 Uiso calc R 1 1 . .
C C15 0.06120(19) 0.1267(2) 0.46081(12) 0.0228(6) Uani d . 1 1 . .
C C16 0.1951(3) 0.5880(3) 0.62144(16) 0.0459(8) Uani d . 1 1 . .
H H16A 0.1288 0.6198 0.6269 0.069 Uiso calc R 1 1 . .
H H16B 0.2317 0.6487 0.6003 0.069 Uiso calc R 1 1 . .
H H16C 0.2314 0.5709 0.6609 0.069 Uiso calc R 1 1 . .
C C17 0.32872(19) -0.0954(3) 0.66182(12) 0.0228(6) Uani d . 1 1 . .
C C18 0.4305(2) -0.0734(3) 0.68280(12) 0.0267(6) Uani d . 1 1 . .
H H18 0.4710 -0.0274 0.6589 0.032 Uiso calc R 1 1 . .
C C19 0.4716(2) -0.1198(3) 0.73917(13) 0.0306(6) Uani d . 1 1 . .
H H19 0.5390 -0.1041 0.7539 0.037 Uiso calc R 1 1 . .
C C20 0.4098(2) -0.1901(3) 0.77294(12) 0.0300(6) Uani d . 1 1 . .
C C21 0.3074(2) -0.2099(3) 0.75424(13) 0.0305(6) Uani d . 1 1 . .
H H21 0.2670 -0.2555 0.7784 0.037 Uiso calc R 1 1 . .
C C22 0.2671(2) -0.1600(3) 0.69863(13) 0.0277(6) Uani d . 1 1 . .
H H22 0.1982 -0.1697 0.6858 0.033 Uiso calc R 1 1 . .
C C23 0.2843(2) -0.0555(3) 0.59863(12) 0.0236(6) Uani d . 1 1 . .
C C25 0.18095(19) -0.3394(3) 0.40249(12) 0.0230(6) Uani d . 1 1 . .
C C26 0.1996(2) -0.4654(3) 0.41508(13) 0.0271(6) Uani d . 1 1 . .
H H26 0.2463 -0.4882 0.4479 0.032 Uiso calc R 1 1 . .
C C27 0.1490(2) -0.5567(3) 0.37901(14) 0.0336(7) Uani d . 1 1 . .
H H27 0.1611 -0.6407 0.3873 0.040 Uiso calc R 1 1 . .
C C28 0.0805(2) -0.5203(3) 0.33078(15) 0.0364(7) Uani d . 1 1 . .
C C29 0.0623(2) -0.3960(3) 0.31583(14) 0.0364(7) Uani d . 1 1 . .
H H29 0.0177 -0.3741 0.2818 0.044 Uiso calc R 1 1 . .
C C30 0.1120(2) -0.3053(3) 0.35279(13) 0.0285(6) Uani d . 1 1 . .
H H30 0.0993 -0.2215 0.3444 0.034 Uiso calc R 1 1 . .
C C31 0.23768(19) -0.2413(3) 0.44193(12) 0.0231(6) Uani d . 1 1 . .

loop_
_atom_site_aniso_label
_atom_site_aniso_U_11
_atom_site_aniso_U_22
_atom_site_aniso_U_33
_atom_site_aniso_U_12
_atom_site_aniso_U_13
_atom_site_aniso_U_23
Zn1 0.01631(17) 0.02239(18) 0.02357(18) 0.00094(12) -0.00095(12) -0.00048(12)
S1 0.0306(4) 0.0337(4) 0.0346(4) -0.0124(3) 0.0033(3) -0.0041(3)
S2 0.0185(3) 0.0242(4) 0.0404(4) 0.0044(3) 0.0012(3) 0.0016(3)
O1 0.0204(9) 0.0301(11) 0.0233(9) 0.0020(8) 0.0007(8) 0.0001(8)
O2 0.0186(10) 0.0376(12) 0.0328(11) 0.0003(8) -0.0050(8) 0.0015(9)
O3 0.0495(16) 0.119(3) 0.0528(16) -0.0286(17) -0.0247(13) 0.0367(17)
O4 0.0456(13) 0.0576(16) 0.0341(12) -0.0051(12) 0.0026(10) 0.0146(11)
O5 0.0272(10) 0.0308(11) 0.0360(11) -0.0024(9) -0.0101(9) 0.0026(9)
O6 0.0221(9) 0.0225(10) 0.0284(10) -0.0001(8) 0.0010(8) -0.0011(8)
O7 0.082(2) 0.065(2) 0.075(2) 0.0077(16) -0.0390(17) -0.0271(16)
O8 0.0672(19) 0.0440(17) 0.095(2) -0.0024(14) -0.0005(16) -0.0192(16)
N1 0.0185(11) 0.0266(12) 0.0244(11) -0.0008(9) 0.0000(9) -0.0019(9)
N2 0.0215(11) 0.0353(14) 0.0303(13) -0.0038(10) -0.0016(10) -0.0061(11)
N3 0.0181(11) 0.0233(12) 0.0261(11) 0.0027(9) 0.0010(9) 0.0011(9)
N4 0.0157(11) 0.0276(13) 0.0373(13) 0.0010(9) -0.0026(9) -0.0018(10)
N5 0.0344(15) 0.0565(18) 0.0290(14) -0.0043(13) -0.0041(11) 0.0049(13)
N6 0.0456(17) 0.0400(18) 0.061(2) 0.0002(14) -0.0041(15) -0.0193(15)
C1 0.0217(13) 0.0252(14) 0.0268(14) 0.0011(11) 0.0049(11) -0.0009(11)
C2 0.0268(14) 0.0284(15) 0.0305(15) -0.0046(12) 0.0059(12) -0.0063(12)
C3 0.0393(17) 0.0306(17) 0.0376(17) -0.0060(14) 0.0049(14) 0.0050(13)
C4 0.0400(17) 0.0360(18) 0.0377(17) -0.0017(14) 0.0010(14) 0.0054(14)
C5 0.0320(16) 0.0353(17) 0.0344(16) -0.0044(13) -0.0049(13) 0.0024(13)
C6 0.0258(14) 0.0262(15) 0.0316(15) -0.0035(12) -0.0010(12) 0.0025(12)
C7 0.0188(13) 0.0304(15) 0.0285(14) -0.0008(11) 0.0057(11) -0.0068(12)
C8 0.058(2) 0.051(2) 0.0410(19) -0.0048(18) 0.0004(17) 0.0123(17)
C9 0.0240(14) 0.0223(14) 0.0265(14) 0.0023(11) 0.0018(11) 0.0017(11)
C10 0.0242(14) 0.0240(14) 0.0312(15) 0.0035(11) 0.0009(11) 0.0040(12)
C11 0.0322(15) 0.0265(15) 0.0334(15) 0.0103(12) 0.0024(12) 0.0006(12)
C12 0.0378(17) 0.0258(15) 0.0367(17) 0.0067(13) -0.0034(13) -0.0024(13)
C13 0.0318(16) 0.0333(17) 0.0402(17) 0.0016(13) -0.0069(13) -0.0046(14)
C14 0.0246(14) 0.0326(16) 0.0348(16) 0.0072(12) -0.0036(12) -0.0041(13)
C15 0.0209(13) 0.0213(14) 0.0263(14) 0.0025(11) 0.0028(11) 0.0049(11)
C16 0.051(2) 0.0349(18) 0.048(2) 0.0092(16) -0.0126(16) -0.0103(15)
C17 0.0212(13) 0.0246(14) 0.0225(13) 0.0039(11) 0.0014(10) -0.0048(11)
C18 0.0223(13) 0.0327(16) 0.0252(14) 0.0001(12) 0.0038(11) -0.0009(12)
C19 0.0219(14) 0.0403(17) 0.0283(15) -0.0017(12) -0.0031(11) -0.0027(13)
C20 0.0325(15) 0.0352(17) 0.0216(14) 0.0010(13) 0.0000(12) 0.0001(12)
C21 0.0282(15) 0.0379(17) 0.0261(14) -0.0029(13) 0.0052(12) -0.0007(13)
C22 0.0222(13) 0.0322(16) 0.0281(14) -0.0008(12) -0.0005(11) -0.0039(12)
C23 0.0227(14) 0.0214(14) 0.0258(14) 0.0037(11) -0.0007(11) -0.0031(11)
C25 0.0190(13) 0.0241(14) 0.0260(14) 0.0006(11) 0.0029(10) -0.0008(11)
C26 0.0234(14) 0.0285(15) 0.0288(15) 0.0040(12) 0.0006(11) 0.0007(12)
C27 0.0309(16) 0.0258(15) 0.0434(17) 0.0043(13) 0.0009(13) -0.0067(13)
C28 0.0322(16) 0.0332(17) 0.0423(18) 0.0004(13) -0.0027(14) -0.0130(14)
C29 0.0338(16) 0.0376(18) 0.0349(16) 0.0050(14) -0.0103(13) -0.0052(14)
C30 0.0263(14) 0.0263(15) 0.0317(15) 0.0020(12) -0.0024(12) -0.0011(12)
C31 0.0195(13) 0.0263(15) 0.0235(13) -0.0012(11) 0.0020(11) 0.0010(11)

loop_
_atom_type_symbol
_atom_type_description
_atom_type_scat_dispersion_real
_atom_type_scat_dispersion_imag
_atom_type_scat_source
C C 0.0033 0.0016 'International Tables Vol C Tables 4.2.6.8 and 6.1.1.4'
H H 0.0000 0.0000 'International Tables Vol C Tables 4.2.6.8 and 6.1.1.4'
N N 0.0061 0.0033 'International Tables Vol C Tables 4.2.6.8 and 6.1.1.4'
O O 0.0106 0.0060 'International Tables Vol C Tables 4.2.6.8 and 6.1.1.4'
S S 0.1246 0.1234 'International Tables Vol C Tables 4.2.6.8 and 6.1.1.4'
Zn Zn 0.2839 1.4301 'International Tables Vol C Tables 4.2.6.8 and 6.1.1.4'

loop_
_geom_angle_atom_site_label_1
_geom_angle_atom_site_label_2
_geom_angle_atom_site_label_3
_geom_angle_site_symmetry_1
_geom_angle_site_symmetry_3
_geom_angle
_geom_angle_publ_flag
O6 Zn1 O1 . . 124.45(8) ?
O6 Zn1 N3 . . 104.78(8) ?
O1 Zn1 N3 . . 111.52(8) ?
O6 Zn1 N1 . . 110.27(8) ?
O1 Zn1 N1 . . 104.06(8) ?
N3 Zn1 N1 . . 98.91(9) ?
C2 S1 C7 . . 89.64(13) ?
C10 S2 C15 . . 89.45(13) ?
C23 O1 Zn1 . . 106.99(16) ?
C31 O6 Zn1 . . 120.34(16) ?
C7 N1 C1 . . 110.8(2) ?
C7 N1 Zn1 . . 125.95(18) ?
C1 N1 Zn1 . . 117.15(16) ?
C7 N2 H2A . . 120.0 ?
C7 N2 H2B . . 120.0 ?
H2A N2 H2B . . 120.0 ?
C15 N3 C9 . . 111.4(2) ?
C15 N3 Zn1 . . 127.29(19) ?
C9 N3 Zn1 . . 120.47(17) ?
C15 N4 H4A . . 120.0 ?
C15 N4 H4B . . 120.0 ?
H4A N4 H4B . . 120.0 ?
O3 N5 O4 . . 122.9(3) ?
O3 N5 C20 . . 118.0(3) ?
O4 N5 C20 . . 119.1(2) ?
O8 N6 O7 . . 123.4(3) ?
O8 N6 C28 . . 118.5(3) ?
O7 N6 C28 . . 118.0(3) ?
C6 C1 C2 . . 119.2(3) ?
C6 C1 N1 . . 125.7(2) ?
C2 C1 N1 . . 115.1(2) ?
C3 C2 C1 . . 121.6(3) ?
C3 C2 S1 . . 129.1(2) ?
C1 C2 S1 . . 109.4(2) ?
C4 C3 C2 . . 119.4(3) ?
C4 C3 H3 . . 120.3 ?
C2 C3 H3 . . 120.3 ?
C3 C4 C5 . . 118.5(3) ?
C3 C4 C8 . . 121.4(3) ?
C5 C4 C8 . . 120.0(3) ?
C6 C5 C4 . . 122.4(3) ?
C6 C5 H5 . . 118.8 ?
C4 C5 H5 . . 118.8 ?
C5 C6 C1 . . 118.9(3) ?
C5 C6 H6 . . 120.6 ?
C1 C6 H6 . . 120.6 ?
N1 C7 N2 . . 124.4(3) ?
N1 C7 S1 . . 115.1(2) ?
N2 C7 S1 . . 120.4(2) ?
C4 C8 H8A . . 109.5 ?
C4 C8 H8B . . 109.5 ?
H8A C8 H8B . . 109.5 ?
C4 C8 H8C . . 109.5 ?
H8A C8 H8C . . 109.5 ?
H8B C8 H8C . . 109.5 ?
C14 C9 N3 . . 126.5(2) ?
C14 C9 C10 . . 118.8(3) ?
N3 C9 C10 . . 114.7(2) ?
C11 C10 C9 . . 121.8(3) ?
C11 C10 S2 . . 128.6(2) ?
C9 C10 S2 . . 109.6(2) ?
C12 C11 C10 . . 119.1(3) ?
C12 C11 H11 . . 120.5 ?
C10 C11 H11 . . 120.5 ?
C11 C12 C13 . . 118.8(3) ?
C11 C12 C16 . . 122.3(3) ?
C13 C12 C16 . . 118.9(3) ?
C14 C13 C12 . . 122.3(3) ?
C14 C13 H13 . . 118.9 ?
C12 C13 H13 . . 118.9 ?
C13 C14 C9 . . 119.3(3) ?
C13 C14 H14 . . 120.4 ?
C9 C14 H14 . . 120.4 ?
N3 C15 N4 . . 124.7(2) ?
N3 C15 S2 . . 114.8(2) ?
N4 C15 S2 . . 120.4(2) ?
C12 C16 H16A . . 109.5 ?
C12 C16 H16B . . 109.5 ?
H16A C16 H16B . . 109.5 ?
C12 C16 H16C . . 109.5 ?
H16A C16 H16C . . 109.5 ?
H16B C16 H16C . . 109.5 ?
C22 C17 C18 . . 119.9(2) ?
C22 C17 C23 . . 118.6(2) ?
C18 C17 C23 . . 121.5(2) ?
C19 C18 C17 . . 120.3(3) ?
C19 C18 H18 . . 119.8 ?
C17 C18 H18 . . 119.8 ?
C20 C19 C18 . . 118.2(3) ?
C20 C19 H19 . . 120.9 ?
C18 C19 H19 . . 120.9 ?
C19 C20 C21 . . 122.6(3) ?
C19 C20 N5 . . 119.4(3) ?
C21 C20 N5 . . 117.9(3) ?
C22 C21 C20 . . 118.2(3) ?
C22 C21 H21 . . 120.9 ?
C20 C21 H21 . . 120.9 ?
C21 C22 C17 . . 120.5(3) ?
C21 C22 H22 . . 119.7 ?
C17 C22 H22 . . 119.7 ?
O2 C23 O1 . . 123.2(2) ?
O2 C23 C17 . . 119.7(2) ?
O1 C23 C17 . . 117.0(2) ?
C30 C25 C26 . . 119.7(3) ?
C30 C25 C31 . . 120.5(2) ?
C26 C25 C31 . . 119.8(2) ?
C27 C26 C25 . . 120.6(3) ?
C27 C26 H26 . . 119.7 ?
C25 C26 H26 . . 119.7 ?
C28 C27 C26 . . 118.4(3) ?
C28 C27 H27 . . 120.8 ?
C26 C27 H27 . . 120.8 ?
C27 C28 C29 . . 122.6(3) ?
C27 C28 N6 . . 119.0(3) ?
C29 C28 N6 . . 118.4(3) ?
C30 C29 C28 . . 118.6(3) ?
C30 C29 H29 . . 120.7 ?
C28 C29 H29 . . 120.7 ?
C29 C30 C25 . . 120.1(3) ?
C29 C30 H30 . . 120.0 ?
C25 C30 H30 . . 120.0 ?
O5 C31 O6 . . 124.9(2) ?
O5 C31 C25 . . 119.6(2) ?
O6 C31 C25 . . 115.4(2) ?

loop_
_geom_bond_atom_site_label_1
_geom_bond_atom_site_label_2
_geom_bond_site_symmetry_2
_geom_bond_distance
_geom_bond_publ_flag
Zn1 O6 . 1.9489(18) y
Zn1 O1 . 1.9717(18) y
Zn1 N3 . 2.036(2) y
Zn1 N1 . 2.054(2) y
S1 C2 . 1.754(3) ?
S1 C7 . 1.755(3) ?
S2 C10 . 1.750(3) ?
S2 C15 . 1.754(3) ?
O1 C23 . 1.287(3) ?
O2 C23 . 1.238(3) ?
O3 N5 . 1.214(3) ?
O4 N5 . 1.216(3) ?
O5 C31 . 1.232(3) ?
O6 C31 . 1.289(3) ?
O7 N6 . 1.230(4) ?
O8 N6 . 1.229(4) ?
N1 C7 . 1.324(3) ?
N1 C1 . 1.409(3) ?
N2 C7 . 1.327(3) ?
N2 H2A . 0.8600 ?
N2 H2B . 0.8600 ?
N3 C15 . 1.320(3) ?
N3 C9 . 1.398(3) ?
N4 C15 . 1.332(4) ?
N4 H4A . 0.8600 ?
N4 H4B . 0.8600 ?
N5 C20 . 1.472(4) ?
N6 C28 . 1.474(4) ?
C1 C6 . 1.389(4) ?
C1 C2 . 1.401(4) ?
C2 C3 . 1.391(4) ?
C3 C4 . 1.388(4) ?
C3 H3 . 0.9300 ?
C4 C5 . 1.403(4) ?
C4 C8 . 1.525(4) ?
C5 C6 . 1.384(4) ?
C5 H5 . 0.9300 ?
C6 H6 . 0.9300 ?
C8 H8A . 0.9600 ?
C8 H8B . 0.9600 ?
C8 H8C . 0.9600 ?
C9 C14 . 1.393(4) ?
C9 C10 . 1.399(4) ?
C10 C11 . 1.392(4) ?
C11 C12 . 1.389(4) ?
C11 H11 . 0.9300 ?
C12 C13 . 1.401(4) ?
C12 C16 . 1.507(4) ?
C13 C14 . 1.375(4) ?
C13 H13 . 0.9300 ?
C14 H14 . 0.9300 ?
C16 H16A . 0.9600 ?
C16 H16B . 0.9600 ?
C16 H16C . 0.9600 ?
C17 C22 . 1.390(4) ?
C17 C18 . 1.396(4) ?
C17 C23 . 1.506(4) ?
C18 C19 . 1.387(4) ?
C18 H18 . 0.9300 ?
C19 C20 . 1.383(4) ?
C19 H19 . 0.9300 ?
C20 C21 . 1.388(4) ?
C21 C22 . 1.384(4) ?
C21 H21 . 0.9300 ?
C22 H22 . 0.9300 ?
C25 C30 . 1.392(4) ?
C25 C26 . 1.397(4) ?
C25 C31 . 1.510(4) ?
C26 C27 . 1.386(4) ?
C26 H26 . 0.9300 ?
C27 C28 . 1.373(4) ?
C27 H27 . 0.9300 ?
C28 C29 . 1.389(4) ?
C29 C30 . 1.387(4) ?
C29 H29 . 0.9300 ?
C30 H30 . 0.9300 ?

loop_
_geom_hbond_atom_site_label_D
_geom_hbond_atom_site_label_H
_geom_hbond_atom_site_label_A
_geom_hbond_site_symmetry_A
_geom_hbond_distance_DH
_geom_hbond_distance_HA
_geom_hbond_distance_DA
_geom_hbond_angle_DHA
N2 H2A O1 . 0.86 2.27 3.008(3) 144.4
N2 H2B O5 3_656 0.86 2.05 2.845(3) 152.8
N4 H4A O6 . 0.86 2.20 2.971(3) 149.3
N4 H4B O2 3_556 0.86 2.05 2.860(3) 155.8

loop_
_geom_torsion_atom_site_label_1
_geom_torsion_atom_site_label_2
_geom_torsion_atom_site_label_3
_geom_torsion_atom_site_label_4
_geom_torsion_site_symmetry_1
_geom_torsion_site_symmetry_2
_geom_torsion_site_symmetry_3
_geom_torsion_site_symmetry_4
_geom_torsion
_geom_torsion_publ_flag
O6 Zn1 O1 C23 . . . . -61.77(19) ?
N3 Zn1 O1 C23 . . . . 65.32(18) ?
N1 Zn1 O1 C23 . . . . 171.00(17) ?
O1 Zn1 O6 C31 . . . . -22.1(2) ?
N3 Zn1 O6 C31 . . . . -151.97(19) ?
N1 Zn1 O6 C31 . . . . 102.47(19) ?
O6 Zn1 N1 C7 . . . . -157.5(2) ?
O1 Zn1 N1 C7 . . . . -21.9(2) ?
N3 Zn1 N1 C7 . . . . 93.1(2) ?
O6 Zn1 N1 C1 . . . . 52.8(2) ?
O1 Zn1 N1 C1 . . . . -171.65(18) ?
N3 Zn1 N1 C1 . . . . -56.7(2) ?
O6 Zn1 N3 C15 . . . . 7.2(2) ?
O1 Zn1 N3 C15 . . . . -129.9(2) ?
N1 Zn1 N3 C15 . . . . 121.1(2) ?
O6 Zn1 N3 C9 . . . . 175.59(19) ?
O1 Zn1 N3 C9 . . . . 38.5(2) ?
N1 Zn1 N3 C9 . . . . -70.6(2) ?
C7 N1 C1 C6 . . . . 175.9(3) ?
Zn1 N1 C1 C6 . . . . -29.9(3) ?
C7 N1 C1 C2 . . . . -3.3(3) ?
Zn1 N1 C1 C2 . . . . 150.81(19) ?
C6 C1 C2 C3 . . . . 3.2(4) ?
N1 C1 C2 C3 . . . . -177.5(3) ?
C6 C1 C2 S1 . . . . -176.4(2) ?
N1 C1 C2 S1 . . . . 2.9(3) ?
C7 S1 C2 C3 . . . . 179.2(3) ?
C7 S1 C2 C1 . . . . -1.3(2) ?
C1 C2 C3 C4 . . . . -1.8(5) ?
S1 C2 C3 C4 . . . . 177.7(2) ?
C2 C3 C4 C5 . . . . -0.5(5) ?
C2 C3 C4 C8 . . . . 178.8(3) ?
C3 C4 C5 C6 . . . . 1.6(5) ?
C8 C4 C5 C6 . . . . -177.7(3) ?
C4 C5 C6 C1 . . . . -0.3(5) ?
C2 C1 C6 C5 . . . . -2.1(4) ?
N1 C1 C6 C5 . . . . 178.7(3) ?
C1 N1 C7 N2 . . . . 178.7(2) ?
Zn1 N1 C7 N2 . . . . 27.3(4) ?
C1 N1 C7 S1 . . . . 2.3(3) ?
Zn1 N1 C7 S1 . . . . -149.09(14) ?
C2 S1 C7 N1 . . . . -0.6(2) ?
C2 S1 C7 N2 . . . . -177.2(2) ?
C15 N3 C9 C14 . . . . -178.7(3) ?
Zn1 N3 C9 C14 . . . . 11.2(4) ?
C15 N3 C9 C10 . . . . 1.0(3) ?
Zn1 N3 C9 C10 . . . . -169.03(19) ?
C14 C9 C10 C11 . . . . -1.0(4) ?
N3 C9 C10 C11 . . . . 179.3(2) ?
C14 C9 C10 S2 . . . . 178.9(2) ?
N3 C9 C10 S2 . . . . -0.9(3) ?
C15 S2 C10 C11 . . . . -179.8(3) ?
C15 S2 C10 C9 . . . . 0.4(2) ?
C9 C10 C11 C12 . . . . 1.0(4) ?
S2 C10 C11 C12 . . . . -178.7(2) ?
C10 C11 C12 C13 . . . . 0.0(5) ?
C10 C11 C12 C16 . . . . 179.9(3) ?
C11 C12 C13 C14 . . . . -1.2(5) ?
C16 C12 C13 C14 . . . . 178.9(3) ?
C12 C13 C14 C9 . . . . 1.3(5) ?
N3 C9 C14 C13 . . . . 179.5(3) ?
C10 C9 C14 C13 . . . . -0.2(4) ?
C9 N3 C15 N4 . . . . 179.4(2) ?
Zn1 N3 C15 N4 . . . . -11.3(4) ?
C9 N3 C15 S2 . . . . -0.7(3) ?
Zn1 N3 C15 S2 . . . . 168.56(13) ?
C10 S2 C15 N3 . . . . 0.1(2) ?
C10 S2 C15 N4 . . . . -180.0(2) ?
C22 C17 C18 C19 . . . . 2.5(4) ?
C23 C17 C18 C19 . . . . -174.8(3) ?
C17 C18 C19 C20 . . . . 1.4(4) ?
C18 C19 C20 C21 . . . . -3.7(5) ?
C18 C19 C20 N5 . . . . 174.2(3) ?
O3 N5 C20 C19 . . . . 4.8(5) ?
O4 N5 C20 C19 . . . . -172.1(3) ?
O3 N5 C20 C21 . . . . -177.2(3) ?
O4 N5 C20 C21 . . . . 5.9(4) ?
C19 C20 C21 C22 . . . . 1.9(5) ?
N5 C20 C21 C22 . . . . -176.0(3) ?
C20 C21 C22 C17 . . . . 2.1(4) ?
C18 C17 C22 C21 . . . . -4.3(4) ?
C23 C17 C22 C21 . . . . 173.1(3) ?
Zn1 O1 C23 O2 . . . . -5.9(3) ?
Zn1 O1 C23 C17 . . . . 171.76(18) ?
C22 C17 C23 O2 . . . . 7.0(4) ?
C18 C17 C23 O2 . . . . -175.7(3) ?
C22 C17 C23 O1 . . . . -170.7(2) ?
C18 C17 C23 O1 . . . . 6.6(4) ?
C30 C25 C26 C27 . . . . -0.9(4) ?
C31 C25 C26 C27 . . . . -179.4(2) ?
C25 C26 C27 C28 . . . . 0.1(4) ?
C26 C27 C28 C29 . . . . 1.9(5) ?
C26 C27 C28 N6 . . . . -177.2(3) ?
O8 N6 C28 C27 . . . . 13.7(5) ?
O7 N6 C28 C27 . . . . -168.6(3) ?
O8 N6 C28 C29 . . . . -165.4(3) ?
O7 N6 C28 C29 . . . . 12.2(5) ?
C27 C28 C29 C30 . . . . -2.9(5) ?
N6 C28 C29 C30 . . . . 176.2(3) ?
C28 C29 C30 C25 . . . . 2.0(5) ?
C26 C25 C30 C29 . . . . -0.2(4) ?
C31 C25 C30 C29 . . . . 178.3(3) ?
Zn1 O6 C31 O5 . . . . -2.6(4) ?
Zn1 O6 C31 C25 . . . . 178.49(16) ?
C30 C25 C31 O5 . . . . -168.5(3) ?
C26 C25 C31 O5 . . . . 10.0(4) ?
C30 C25 C31 O6 . . . . 10.5(4) ?
C26 C25 C31 O6 . . . . -171.1(2) ?
